data_2213614
loop_
_publ_author_name
'Ji-Chun Cui'
'Han-Dong Yin'
'Yan-Ling Qiao'

_publ_section_title
;
 Bis[\m-1-pyruvic acid
 (4-chlorobenzoyl)hydrazonato(2{-})]bis[ethanoldimethyltin(IV)]
;
_journal_coeditor_code XU2230
_journal_issue 5
_journal_name_full 'Acta Crystallographica Section E'
_journal_page_first m1358
_journal_page_last m1359
_journal_paper_doi 10.1107/S160053680701728X
_journal_volume 63
_journal_year 2007
_chemical_formula_iupac '[Sn2 (C H3)4 (C10 H7 Cl N2 O3)2 (C2 H6 O)2]'
_chemical_formula_moiety 'C28 H38 Cl2 N4 O8 Sn2'
_chemical_formula_sum 'C28 H38 Cl2 N4 O8 Sn2'
_chemical_formula_weight 866.94
_chemical_melting_point 410
_chemical_name_systematic
;
Bis[\m-l-pyruvic acid
(4-chlorobenzoyl)hydrazonato(2-)]bis[ethanoldimethyltin(IV)]
;
_space_group_IT_number 2
_symmetry_cell_setting triclinic
_symmetry_space_group_name_Hall '-P 1'
_symmetry_space_group_name_H-M 'P -1'
_atom_sites_solution_hydrogens geom
_atom_sites_solution_primary direct
_atom_sites_solution_secondary difmap
_audit_creation_method SHELXL97
_cell_angle_alpha 107.846(3)
_cell_angle_beta 105.757(3)
_cell_angle_gamma 99.499(2)
_cell_formula_units_Z 1
_cell_length_a 7.8870(17)
_cell_length_b 10.4730(19)
_cell_length_c 11.753(2)
_cell_measurement_reflns_used 1703
_cell_measurement_temperature 298(2)
_cell_measurement_theta_max 25.3
_cell_measurement_theta_min 2.7
_cell_volume 856.1(3)
_computing_cell_refinement 'SAINT (Siemens, 1996)'
_computing_data_collection 'SMART (Siemens, 1996)'
_computing_data_reduction SAINT
_computing_molecular_graphics 'SHELXTL (Sheldrick, 1997b)'
_computing_publication_material SHELXTL
_computing_structure_refinement 'SHELXL97 (Sheldrick, 1997a)'
_computing_structure_solution 'SHELXS97 (Sheldrick, 1997a)'
_diffrn_ambient_temperature 298(2)
_diffrn_measured_fraction_theta_full 0.97
_diffrn_measured_fraction_theta_max 0.97
_diffrn_measurement_device_type 'Bruker SMART CCD area-detector'
_diffrn_measurement_method '\f and \w'
_diffrn_radiation_monochromator graphite
_diffrn_radiation_source 'fine-focus sealed tube'
_diffrn_radiation_type MoK\a
_diffrn_radiation_wavelength 0.71073
_diffrn_reflns_av_R_equivalents 0.032
_diffrn_reflns_av_sigmaI/netI 0.077
_diffrn_reflns_limit_h_max 8
_diffrn_reflns_limit_h_min -9
_diffrn_reflns_limit_k_max 11
_diffrn_reflns_limit_k_min -12
_diffrn_reflns_limit_l_max 13
_diffrn_reflns_limit_l_min -12
_diffrn_reflns_number 4353
_diffrn_reflns_theta_full 25.0
_diffrn_reflns_theta_max 25.0
_diffrn_reflns_theta_min 1.9
_diffrn_standards_interval_count 0
_diffrn_standards_interval_time 0
_diffrn_standards_number 0
_exptl_absorpt_coefficient_mu 1.666
_exptl_absorpt_correction_T_max 0.892
_exptl_absorpt_correction_T_min 0.626
_exptl_absorpt_correction_type multi-scan
_exptl_absorpt_process_details '(SADABS; Sheldrick, 1996)'
_exptl_crystal_colour colourless
_exptl_crystal_density_diffrn 1.682
_exptl_crystal_density_method 'not measured'
_exptl_crystal_description block
_exptl_crystal_F_000 432
_exptl_crystal_size_max 0.31
_exptl_crystal_size_mid 0.17
_exptl_crystal_size_min 0.07
_refine_diff_density_max 0.78
_refine_diff_density_min -0.81
_refine_ls_extinction_method none
_refine_ls_goodness_of_fit_ref 1.008
_refine_ls_hydrogen_treatment constr
_refine_ls_matrix_type full
_refine_ls_number_parameters 199
_refine_ls_number_reflns 2921
_refine_ls_number_restraints 0
_refine_ls_restrained_S_all 1.008
_refine_ls_R_factor_all 0.072
_refine_ls_R_factor_gt 0.045
_refine_ls_shift/su_max 0.001
_refine_ls_shift/su_mean 0.000
_refine_ls_structure_factor_coef Fsqd
_refine_ls_weighting_details 'calc w = 1/[\s^2^(Fo^2^)+(0.0341P)^2^] where P=(Fo^2^+2Fc^2^)/3'
_refine_ls_weighting_scheme calc
_refine_ls_wR_factor_gt 0.083
_refine_ls_wR_factor_ref 0.093
_reflns_number_gt 2154
_reflns_number_total 2921
_reflns_threshold_expression I>2\s(I)
_cod_data_source_file xu2230.cif
_cod_data_source_block I
_cod_depositor_comments
;
The following automatic conversions were performed:
'_symmetry_cell_setting' value 'Triclinic' changed to 'triclinic'
according to '/home/saulius/struct/CIF-dictionaries/cif_core.dic'
dictionary named 'cif_core.dic' version 2.4.1 from 2010-06-29.

Automatic conversion script
Id: cif_fix_enum 1527 2010-12-29 10:47:43Z saulius 

The following automatic conversions were performed:

'_symmetry_cell_setting' value 'Triclinic' changed to 'triclinic'
according to /home/saulius/struct/CIF-dictionaries/cif_core.dic
dictionary named 'cif_core.dic' version 2.4.1 from 2010-06-29.

Automatic conversion script
Id: cif_fix_values 1715 2011-07-08 13:25:40Z adriana 
;
_cod_database_code 2213614
_cod_database_fobs_code 2213614

loop_
_symmetry_equiv_pos_as_xyz
'x, y, z'
'-x, -y, -z'

loop_
_atom_site_type_symbol
_atom_site_label
_atom_site_fract_x
_atom_site_fract_y
_atom_site_fract_z
_atom_site_U_iso_or_equiv
_atom_site_adp_type
_atom_site_calc_flag
_atom_site_refinement_flags
_atom_site_occupancy
Sn Sn1 0.02924(6) 0.62013(4) 0.38870(4) 0.04049(17) Uani d . 1
Cl Cl1 0.3678(3) 1.2557(2) 0.08758(18) 0.0827(7) Uani d . 1
N N1 0.1684(7) 0.8391(5) 0.5284(4) 0.0414(12) Uani d . 1
N N2 0.2198(7) 0.9405(5) 0.4831(5) 0.0472(13) Uani d . 1
O O1 0.0865(6) 0.6287(4) 0.5967(3) 0.0469(11) Uani d . 1
O O2 0.1657(7) 0.7728(4) 0.7996(4) 0.0608(13) Uani d . 1
O O3 0.0737(6) 0.7579(4) 0.2875(4) 0.0496(12) Uani d . 1
O O4 -0.1014(6) 0.4681(4) 0.1625(4) 0.0541(12) Uani d . 1
H H4 -0.1421 0.3931 0.1669 0.081 Uiso d R 1
C C1 0.1469(9) 0.7493(6) 0.6857(6) 0.0437(15) Uani d . 1
C C2 0.2021(8) 0.8720(6) 0.6494(5) 0.0414(15) Uani d . 1
C C3 0.2899(9) 1.0149(6) 0.7471(6) 0.0546(18) Uani d . 1
H H3A 0.3737 1.0656 0.7201 0.082 Uiso calc R 1
H H3B 0.3551 1.0092 0.8265 0.082 Uiso calc R 1
H H3C 0.1975 1.0621 0.7579 0.082 Uiso calc R 1
C C4 0.1664(8) 0.8850(7) 0.3561(6) 0.0440(16) Uani d . 1
C C5 0.2201(8) 0.9792(6) 0.2927(5) 0.0401(15) Uani d . 1
C C6 0.1582(8) 0.9282(6) 0.1593(5) 0.0447(15) Uani d . 1
H H6 0.0839 0.8377 0.1131 0.054 Uiso calc R 1
C C7 0.2072(9) 1.0116(7) 0.0964(6) 0.0501(17) Uani d . 1
H H7 0.1693 0.9771 0.0080 0.060 Uiso calc R 1
C C8 0.3128(9) 1.1466(7) 0.1657(6) 0.0484(16) Uani d . 1
C C9 0.3763(9) 1.1990(6) 0.2977(6) 0.0526(17) Uani d . 1
H H9 0.4487 1.2900 0.3437 0.063 Uiso calc R 1
C C10 0.3295(9) 1.1128(6) 0.3593(6) 0.0487(17) Uani d . 1
H H10 0.3733 1.1461 0.4478 0.058 Uiso calc R 1
C C11 -0.2349(11) 0.4929(8) 0.0691(7) 0.075(2) Uani d . 1
H H11A -0.1848 0.5823 0.0660 0.090 Uiso calc R 1
H H11B -0.3405 0.4992 0.0956 0.090 Uiso calc R 1
C C12 -0.2960(12) 0.3869(8) -0.0590(6) 0.083(3) Uani d . 1
H H12A -0.1931 0.3810 -0.0872 0.125 Uiso calc R 1
H H12B -0.3851 0.4117 -0.1160 0.125 Uiso calc R 1
H H12C -0.3498 0.2983 -0.0579 0.125 Uiso calc R 1
C C13 -0.2415(8) 0.6262(7) 0.3745(6) 0.0528(17) Uani d . 1
H H13A -0.3247 0.5386 0.3149 0.079 Uiso calc R 1
H H13B -0.2686 0.6994 0.3456 0.079 Uiso calc R 1
H H13C -0.2543 0.6435 0.4564 0.079 Uiso calc R 1
C C14 0.2575(8) 0.5460(7) 0.3765(6) 0.0550(18) Uani d . 1
H H14A 0.3225 0.5428 0.4570 0.083 Uiso calc R 1
H H14B 0.3367 0.6072 0.3548 0.083 Uiso calc R 1
H H14C 0.2177 0.4542 0.3121 0.083 Uiso calc R 1

loop_
_atom_site_aniso_label
_atom_site_aniso_U_11
_atom_site_aniso_U_22
_atom_site_aniso_U_33
_atom_site_aniso_U_12
_atom_site_aniso_U_13
_atom_site_aniso_U_23
Sn1 0.0434(3) 0.0453(3) 0.0331(2) 0.0105(2) 0.01290(18) 0.01592(19)
Cl1 0.1096(17) 0.0722(14) 0.0672(12) 0.0029(12) 0.0267(12) 0.0415(11)
N1 0.047(3) 0.042(3) 0.037(3) 0.008(2) 0.014(2) 0.017(2)
N2 0.053(3) 0.045(3) 0.040(3) 0.005(3) 0.014(3) 0.016(3)
O1 0.055(3) 0.045(3) 0.033(2) 0.009(2) 0.014(2) 0.008(2)
O2 0.092(4) 0.049(3) 0.038(3) 0.013(3) 0.022(2) 0.015(2)
O3 0.068(3) 0.041(3) 0.036(2) 0.006(2) 0.014(2) 0.016(2)
O4 0.061(3) 0.051(3) 0.043(2) 0.009(2) 0.006(2) 0.022(2)
C1 0.055(4) 0.046(4) 0.033(3) 0.015(3) 0.017(3) 0.015(3)
C2 0.049(4) 0.043(4) 0.033(3) 0.012(3) 0.016(3) 0.013(3)
C3 0.069(5) 0.042(4) 0.045(4) 0.008(4) 0.017(4) 0.012(3)
C4 0.043(4) 0.045(4) 0.040(4) 0.016(3) 0.009(3) 0.013(3)
C5 0.046(4) 0.035(4) 0.041(3) 0.012(3) 0.014(3) 0.016(3)
C6 0.050(4) 0.045(4) 0.036(3) 0.008(3) 0.013(3) 0.014(3)
C7 0.058(4) 0.060(5) 0.033(3) 0.017(4) 0.011(3) 0.022(3)
C8 0.053(4) 0.049(4) 0.048(4) 0.011(3) 0.020(3) 0.024(3)
C9 0.065(5) 0.038(4) 0.045(4) 0.003(3) 0.014(3) 0.012(3)
C10 0.061(4) 0.047(4) 0.041(4) 0.017(4) 0.016(3) 0.021(3)
C11 0.075(6) 0.071(5) 0.059(5) 0.010(4) -0.001(4) 0.024(4)
C12 0.100(7) 0.102(6) 0.041(4) 0.034(5) 0.016(4) 0.020(4)
C13 0.047(4) 0.062(4) 0.059(4) 0.020(3) 0.019(3) 0.031(3)
C14 0.047(4) 0.079(5) 0.046(4) 0.024(4) 0.022(3) 0.023(3)

loop_
_atom_type_symbol
_atom_type_description
_atom_type_scat_dispersion_real
_atom_type_scat_dispersion_imag
_atom_type_scat_source
C C 0.0033 0.0016 'International Tables Vol C Tables 4.2.6.8 and 6.1.1.4'
H H 0.0000 0.0000 'International Tables Vol C Tables 4.2.6.8 and 6.1.1.4'
N N 0.0061 0.0033 'International Tables Vol C Tables 4.2.6.8 and 6.1.1.4'
O O 0.0106 0.0060 'International Tables Vol C Tables 4.2.6.8 and 6.1.1.4'
Sn Sn -0.6537 1.4246 'International Tables Vol C Tables 4.2.6.8 and 6.1.1.4'
Cl Cl 0.1484 0.1585 'International Tables Vol C Tables 4.2.6.8 and 6.1.1.4'

loop_
_geom_angle_atom_site_label_1
_geom_angle_atom_site_label_2
_geom_angle_atom_site_label_3
_geom_angle_site_symmetry_3
_geom_angle
_geom_angle_publ_flag
C14 Sn1 C13 . 161.7(2) y
C14 Sn1 O3 . 94.1(2) y
C13 Sn1 O3 . 96.6(2) ?
C14 Sn1 N1 . 100.4(2) y
C13 Sn1 N1 . 97.1(2) ?
O3 Sn1 N1 . 70.19(16) y
C14 Sn1 O1 . 92.0(2) y
C13 Sn1 O1 . 89.4(2) ?
O3 Sn1 O1 . 139.67(14) y
N1 Sn1 O1 . 69.50(15) y
C14 Sn1 O4 . 82.6(2) y
C13 Sn1 O4 . 85.9(2) ?
O3 Sn1 O4 . 75.31(14) y
N1 Sn1 O4 . 145.49(16) y
O1 Sn1 O4 . 145.02(14) y
C14 Sn1 O1 2_566 81.6(2) y
C13 Sn1 O1 2_566 82.24(19) ?
O3 Sn1 O1 2_566 153.94(14) y
N1 Sn1 O1 2_566 135.87(14) y
O1 Sn1 O1 2_566 66.37(14) y
O4 Sn1 O1 2_566 78.64(12) y
C2 N1 N2 . 119.5(5) ?
C2 N1 Sn1 . 121.9(4) ?
N2 N1 Sn1 . 118.5(3) ?
C4 N2 N1 . 109.5(5) ?
C1 O1 Sn1 . 117.2(4) ?
C4 O3 Sn1 . 116.6(4) ?
C11 O4 Sn1 . 124.2(4) ?
C11 O4 H4 . 109.8 ?
Sn1 O4 H4 . 101.3 ?
O2 C1 O1 . 125.2(6) ?
O2 C1 C2 . 117.8(5) ?
O1 C1 C2 . 117.0(5) ?
N1 C2 C3 . 125.0(5) ?
N1 C2 C1 . 113.6(5) ?
C3 C2 C1 . 121.3(5) ?
C2 C3 H3A . 109.5 ?
C2 C3 H3B . 109.5 ?
H3A C3 H3B . 109.5 ?
C2 C3 H3C . 109.5 ?
H3A C3 H3C . 109.5 ?
H3B C3 H3C . 109.5 ?
O3 C4 N2 . 124.7(6) ?
O3 C4 C5 . 119.1(5) ?
N2 C4 C5 . 116.2(5) ?
C10 C5 C6 . 119.2(6) ?
C10 C5 C4 . 122.5(5) ?
C6 C5 C4 . 118.3(5) ?
C7 C6 C5 . 120.2(6) ?
C7 C6 H6 . 119.9 ?
C5 C6 H6 . 119.9 ?
C8 C7 C6 . 119.3(6) ?
C8 C7 H7 . 120.3 ?
C6 C7 H7 . 120.3 ?
C7 C8 C9 . 121.4(6) ?
C7 C8 Cl1 . 119.9(5) ?
C9 C8 Cl1 . 118.7(5) ?
C10 C9 C8 . 118.6(6) ?
C10 C9 H9 . 120.7 ?
C8 C9 H9 . 120.7 ?
C5 C10 C9 . 121.3(6) ?
C5 C10 H10 . 119.3 ?
C9 C10 H10 . 119.3 ?
O4 C11 C12 . 114.8(6) ?
O4 C11 H11A . 108.6 ?
C12 C11 H11A . 108.6 ?
O4 C11 H11B . 108.6 ?
C12 C11 H11B . 108.6 ?
H11A C11 H11B . 107.5 ?
C11 C12 H12A . 109.5 ?
C11 C12 H12B . 109.5 ?
H12A C12 H12B . 109.5 ?
C11 C12 H12C . 109.5 ?
H12A C12 H12C . 109.5 ?
H12B C12 H12C . 109.5 ?
Sn1 C13 H13A . 109.5 ?
Sn1 C13 H13B . 109.5 ?
H13A C13 H13B . 109.5 ?
Sn1 C13 H13C . 109.5 ?
H13A C13 H13C . 109.5 ?
H13B C13 H13C . 109.5 ?
Sn1 C14 H14A . 109.5 ?
Sn1 C14 H14B . 109.5 ?
H14A C14 H14B . 109.5 ?
Sn1 C14 H14C . 109.5 ?
H14A C14 H14C . 109.5 ?
H14B C14 H14C . 109.5 ?

loop_
_geom_bond_atom_site_label_1
_geom_bond_atom_site_label_2
_geom_bond_site_symmetry_2
_geom_bond_distance
_geom_bond_publ_flag
Sn1 N1 . 2.246(5) y
Sn1 O1 . 2.333(4) y
Sn1 O1 2_566 2.688(4) y
Sn1 O3 . 2.175(4) y
Sn1 O4 . 2.458(4) y
Sn1 C13 . 2.109(6) y
Sn1 C14 . 2.097(6) y
Cl1 C8 . 1.741(6) ?
N1 C2 . 1.294(7) y
N1 N2 . 1.377(6) y
N2 C4 . 1.338(7) y
O1 C1 . 1.280(6) y
O2 C1 . 1.245(7) ?
O3 C4 . 1.287(6) ?
O4 C11 . 1.420(7) ?
O4 H4 . 0.8200 ?
C1 C2 . 1.508(8) ?
C2 C3 . 1.487(8) ?
C3 H3A . 0.9600 ?
C3 H3B . 0.9600 ?
C3 H3C . 0.9600 ?
C4 C5 . 1.481(8) ?
C5 C10 . 1.370(8) ?
C5 C6 . 1.402(8) ?
C6 C7 . 1.378(8) ?
C6 H6 . 0.9300 ?
C7 C8 . 1.376(8) ?
C7 H7 . 0.9300 ?
C8 C9 . 1.387(8) ?
C9 C10 . 1.382(8) ?
C9 H9 . 0.9300 ?
C10 H10 . 0.9300 ?
C11 C12 . 1.462(9) ?
C11 H11A . 0.9700 ?
C11 H11B . 0.9700 ?
C12 H12A . 0.9600 ?
C12 H12B . 0.9600 ?
C12 H12C . 0.9600 ?
C13 H13A . 0.9600 ?
C13 H13B . 0.9600 ?
C13 H13C . 0.9600 ?
C14 H14A . 0.9600 ?
C14 H14B . 0.9600 ?
C14 H14C . 0.9600 ?

loop_
_geom_hbond_atom_site_label_D
_geom_hbond_atom_site_label_H
_geom_hbond_atom_site_label_A
_geom_hbond_site_symmetry_A
_geom_hbond_distance_DH
_geom_hbond_distance_HA
_geom_hbond_distance_DA
_geom_hbond_angle_DHA
O4 H4 O2 2_566 0.82 1.89 2.685(6) 164
